data_4032529
loop_
_publ_author_name
'Li, Mingfeng'
'Guo, Xin'
'Zheng, Qing'
'Hu, Wenhao'
'Liu, Shunying'

_publ_section_title
;
 Enantioselective Multicomponent Reaction for Rapid Construction of
 1,2,5-Triol Derivatives with Vicinal Chiral Centers.
;
_journal_issue 10
_journal_name_full 'The Journal of organic chemistry'
_journal_page_first 5212
_journal_page_last 5221
_journal_paper_doi 10.1021/acs.joc.7b00473
_journal_volume 82
_journal_year 2017
_chemical_absolute_configuration ad
_chemical_formula_moiety 'C24 H25 Br O3'
_chemical_formula_sum 'C24 H25 Br O3'
_chemical_formula_weight 441.35
_chemical_name_systematic
; 
 ? 
;
_space_group_IT_number 4
_symmetry_cell_setting monoclinic
_symmetry_space_group_name_Hall 'P 2yb'
_symmetry_space_group_name_H-M 'P 1 21 1'
_atom_sites_solution_hydrogens geom
_atom_sites_solution_primary direct
_atom_sites_solution_secondary difmap
_audit_creation_method SHELXL-97
_cell_angle_alpha 90.00
_cell_angle_beta 95.060(2)
_cell_angle_gamma 90.00
_cell_formula_units_Z 2
_cell_length_a 10.8470(7)
_cell_length_b 7.3231(5)
_cell_length_c 13.5873(9)
_cell_measurement_reflns_used 3190
_cell_measurement_temperature 296(2)
_cell_measurement_theta_max 20.17
_cell_measurement_theta_min 2.51
_cell_volume 1075.08(12)
_computing_structure_refinement 'SHELXL-97 (Sheldrick, 2008)'
_computing_structure_solution 'SHELXS-97 (Sheldrick, 2008)'
_diffrn_ambient_temperature 296(2)
_diffrn_measured_fraction_theta_full 0.995
_diffrn_measured_fraction_theta_max 0.995
_diffrn_measurement_device_type 'Bruker Apex II CCD'
_diffrn_radiation_monochromator graphite
_diffrn_radiation_source 'fine-focus sealed tube'
_diffrn_radiation_type MoK\a
_diffrn_radiation_wavelength 0.71073
_diffrn_reflns_av_R_equivalents 0.0379
_diffrn_reflns_av_sigmaI/netI 0.0586
_diffrn_reflns_limit_h_max 12
_diffrn_reflns_limit_h_min -12
_diffrn_reflns_limit_k_max 8
_diffrn_reflns_limit_k_min -8
_diffrn_reflns_limit_l_max 16
_diffrn_reflns_limit_l_min -16
_diffrn_reflns_number 12597
_diffrn_reflns_theta_full 24.99
_diffrn_reflns_theta_max 24.99
_diffrn_reflns_theta_min 1.88
_exptl_absorpt_coefficient_mu 1.933
_exptl_absorpt_correction_T_max 0.8155
_exptl_absorpt_correction_T_min 0.5271
_exptl_absorpt_correction_type multi-scan
_exptl_absorpt_process_details sadabs
_exptl_crystal_colour colorless
_exptl_crystal_density_diffrn 1.363
_exptl_crystal_density_method 'not measured'
_exptl_crystal_description block
_exptl_crystal_F_000 456
_exptl_crystal_size_max 0.38
_exptl_crystal_size_mid 0.16
_exptl_crystal_size_min 0.11
_refine_diff_density_max 0.399
_refine_diff_density_min -0.426
_refine_diff_density_rms 0.040
_refine_ls_abs_structure_details 'Flack H D (1983), Acta Cryst. A39, 876-881'
_refine_ls_abs_structure_Flack -0.003(11)
_refine_ls_extinction_method none
_refine_ls_goodness_of_fit_ref 1.040
_refine_ls_hydrogen_treatment constr
_refine_ls_matrix_type full
_refine_ls_number_parameters 253
_refine_ls_number_reflns 3571
_refine_ls_number_restraints 1
_refine_ls_restrained_S_all 1.040
_refine_ls_R_factor_all 0.0657
_refine_ls_R_factor_gt 0.0424
_refine_ls_shift/su_max 0.001
_refine_ls_shift/su_mean 0.000
_refine_ls_structure_factor_coef Fsqd
_refine_ls_weighting_details 'calc w=1/[\s^2^(Fo^2^)+(0.0000P)^2^+0.5719P] where P=(Fo^2^+2Fc^2^)/3'
_refine_ls_weighting_scheme calc
_refine_ls_wR_factor_gt 0.0830
_refine_ls_wR_factor_ref 0.0926
_reflns_number_gt 2680
_reflns_number_total 3571
_reflns_threshold_expression >2sigma(I)
_cod_data_source_file jo7b00473_si_002.cif
_cod_data_source_block z
_cod_depositor_comments
;
The following automatic conversions were performed:

'_symmetry_cell_setting' value 'Monoclinic' changed to 'monoclinic'
according to
/home/data/users/saulius/crontab/automatic-downloads/current/ACS/lib/dictionaries/cif_core.dic
dictionary named 'cif_core.dic' version 2.4.2 from 2011-04-26.

Automatic conversion script
Id: cif_fix_values 4973 2017-02-22 13:04:09Z antanas 
;
_cod_original_sg_symbol_H-M P2(1)
_cod_database_code 4032529

loop_
_symmetry_equiv_pos_as_xyz
'x, y, z'
'-x, y+1/2, -z'

loop_
_atom_site_label
_atom_site_type_symbol
_atom_site_fract_x
_atom_site_fract_y
_atom_site_fract_z
_atom_site_U_iso_or_equiv
_atom_site_adp_type
_atom_site_occupancy
_atom_site_symmetry_multiplicity
_atom_site_calc_flag
_atom_site_refinement_flags
Br1 Br 0.09910(6) 0.40024(11) 0.85387(5) 0.1288(3) Uani 1 1 d .
O1 O -0.43096(19) 0.8669(4) 0.72137(15) 0.0437(6) Uani 1 1 d .
O2 O -0.4782(2) 1.1924(3) 0.61900(19) 0.0552(7) Uani 1 1 d .
H2A H -0.4681 1.0955 0.5905 0.083 Uiso 1 1 calc R
O3 O -0.5991(3) 0.4736(4) 0.5267(2) 0.0758(9) Uani 1 1 d .
H3A H -0.5667 0.3884 0.5585 0.114 Uiso 1 1 calc R
C1 C -0.7522(3) 0.9557(4) 0.6106(2) 0.0382(8) Uani 1 1 d .
C2 C -0.7623(4) 1.0559(5) 0.5236(3) 0.0495(9) Uani 1 1 d .
H2B H -0.6955 1.0602 0.4852 0.059 Uiso 1 1 calc R
C3 C -0.8685(4) 1.1487(6) 0.4931(3) 0.0669(12) Uani 1 1 d .
H3B H -0.8732 1.2131 0.4339 0.080 Uiso 1 1 calc R
C4 C -0.9671(4) 1.1478(7) 0.5484(4) 0.0711(13) Uani 1 1 d .
H4A H -1.0379 1.2140 0.5282 0.085 Uiso 1 1 calc R
C5 C -0.9609(4) 1.0473(7) 0.6349(3) 0.0668(12) Uani 1 1 d .
H5A H -1.0284 1.0442 0.6726 0.080 Uiso 1 1 calc R
C6 C -0.8534(3) 0.9506(6) 0.6657(3) 0.0561(10) Uani 1 1 d .
H6A H -0.8498 0.8825 0.7237 0.067 Uiso 1 1 calc R
C7 C -0.5942(3) 0.9250(5) 0.8285(2) 0.0433(8) Uani 1 1 d .
C8 C -0.6758(3) 1.0401(6) 0.8699(3) 0.0529(10) Uani 1 1 d .
H8A H -0.7051 1.1420 0.8343 0.063 Uiso 1 1 calc R
C9 C -0.7157(4) 1.0097(7) 0.9621(3) 0.0669(13) Uani 1 1 d .
H9A H -0.7703 1.0908 0.9880 0.080 Uiso 1 1 calc R
C10 C -0.6746(4) 0.8602(8) 1.0149(3) 0.0728(13) Uani 1 1 d .
H10A H -0.7016 0.8387 1.0770 0.087 Uiso 1 1 calc R
C11 C -0.5935(5) 0.7414(7) 0.9767(3) 0.0767(14) Uani 1 1 d .
H11A H -0.5658 0.6387 1.0124 0.092 Uiso 1 1 calc R
C12 C -0.5535(4) 0.7755(6) 0.8851(3) 0.0581(11) Uani 1 1 d .
H12A H -0.4972 0.6956 0.8603 0.070 Uiso 1 1 calc R
C13 C -0.2276(3) 0.8099(5) 0.7953(3) 0.0476(10) Uani 1 1 d .
C14 C -0.2339(4) 0.6372(7) 0.7542(3) 0.0623(11) Uani 1 1 d .
H14A H -0.3042 0.6026 0.7144 0.075 Uiso 1 1 calc R
C15 C -0.1366(5) 0.5145(7) 0.7714(3) 0.0766(14) Uani 1 1 d .
H15A H -0.1417 0.3981 0.7439 0.092 Uiso 1 1 calc R
C16 C -0.0342(4) 0.5669(8) 0.8290(4) 0.0711(14) Uani 1 1 d .
C17 C -0.0246(4) 0.7341(9) 0.8714(4) 0.0775(15) Uani 1 1 d .
H17A H 0.0460 0.7665 0.9114 0.093 Uiso 1 1 calc R
C18 C -0.1216(4) 0.8562(7) 0.8541(3) 0.0663(12) Uani 1 1 d .
H18A H -0.1153 0.9716 0.8826 0.080 Uiso 1 1 calc R
C19 C -0.6977(4) 0.5428(6) 0.5757(3) 0.0564(10) Uani 1 1 d .
H19A H -0.7475 0.4416 0.5959 0.068 Uiso 1 1 calc R
H19B H -0.7497 0.6176 0.5301 0.068 Uiso 1 1 calc R
C20 C -0.6554(4) 0.6557(5) 0.6658(3) 0.0502(9) Uani 1 1 d .
H20A H -0.5797 0.6034 0.6971 0.060 Uiso 1 1 calc R
H20B H -0.7178 0.6489 0.7127 0.060 Uiso 1 1 calc R
C21 C -0.6324(3) 0.8569(5) 0.6422(2) 0.0389(8) Uani 1 1 d .
H21A H -0.5845 0.8567 0.5844 0.047 Uiso 1 1 calc R
C22 C -0.5492(3) 0.9549(5) 0.7265(2) 0.0396(8) Uani 1 1 d .
C23 C -0.5374(3) 1.1590(5) 0.7059(3) 0.0447(9) Uani 1 1 d .
H23A H -0.6192 1.2136 0.6992 0.054 Uiso 1 1 calc R
H23B H -0.4903 1.2166 0.7615 0.054 Uiso 1 1 calc R
C24 C -0.3302(3) 0.9462(6) 0.7789(3) 0.0531(10) Uani 1 1 d .
H24A H -0.3564 0.9852 0.8420 0.064 Uiso 1 1 calc R
H24B H -0.3011 1.0526 0.7452 0.064 Uiso 1 1 calc R

loop_
_atom_site_aniso_label
_atom_site_aniso_U_11
_atom_site_aniso_U_22
_atom_site_aniso_U_33
_atom_site_aniso_U_23
_atom_site_aniso_U_13
_atom_site_aniso_U_12
Br1 0.1031(4) 0.1616(7) 0.1224(5) 0.0292(5) 0.0133(3) 0.0872(5)
O1 0.0406(13) 0.0425(15) 0.0475(13) -0.0023(13) 0.0008(11) 0.0087(12)
O2 0.0723(18) 0.0373(16) 0.0585(16) -0.0028(12) 0.0200(14) 0.0044(13)
O3 0.112(2) 0.0445(18) 0.0753(19) 0.0170(15) 0.0341(18) 0.0340(16)
C1 0.0416(19) 0.030(2) 0.0419(18) -0.0031(16) -0.0017(15) 0.0051(14)
C2 0.058(2) 0.041(2) 0.047(2) 0.0014(18) -0.0074(18) 0.0037(19)
C3 0.079(3) 0.044(3) 0.072(3) 0.009(2) -0.022(3) 0.001(2)
C4 0.059(3) 0.060(3) 0.088(4) -0.006(3) -0.027(3) 0.012(2)
C5 0.044(2) 0.077(3) 0.078(3) -0.020(3) 0.003(2) 0.000(2)
C6 0.051(2) 0.063(3) 0.053(2) -0.002(2) -0.0006(18) 0.002(2)
C7 0.0470(19) 0.049(2) 0.0332(17) 0.0012(17) -0.0018(15) 0.0085(17)
C8 0.060(2) 0.058(3) 0.041(2) -0.0019(19) 0.0025(18) 0.019(2)
C9 0.065(3) 0.086(4) 0.051(3) -0.010(2) 0.011(2) 0.015(2)
C10 0.083(3) 0.094(4) 0.042(2) 0.011(3) 0.014(2) 0.013(3)
C11 0.098(4) 0.080(4) 0.053(3) 0.024(2) 0.007(3) 0.029(3)
C12 0.064(3) 0.068(3) 0.043(2) 0.005(2) 0.006(2) 0.019(2)
C13 0.044(2) 0.055(3) 0.045(2) 0.0044(18) 0.0051(17) 0.0079(18)
C14 0.058(3) 0.063(3) 0.064(3) -0.013(2) -0.002(2) 0.016(2)
C15 0.080(3) 0.078(4) 0.072(3) 0.000(3) 0.008(3) 0.036(3)
C16 0.055(3) 0.097(4) 0.065(3) 0.017(3) 0.022(2) 0.034(3)
C17 0.051(3) 0.110(5) 0.071(3) 0.019(3) -0.001(2) 0.015(3)
C18 0.055(2) 0.067(3) 0.076(3) 0.001(3) 0.000(2) 0.000(2)
C19 0.060(2) 0.038(2) 0.070(3) -0.009(2) 0.000(2) 0.0023(19)
C20 0.062(2) 0.035(2) 0.054(2) 0.0004(18) 0.0026(19) 0.0054(18)
C21 0.0454(19) 0.035(2) 0.0363(18) 0.0002(17) 0.0023(15) 0.0075(16)
C22 0.0424(19) 0.037(2) 0.0397(18) -0.0009(16) 0.0029(15) 0.0116(15)
C23 0.055(2) 0.035(2) 0.043(2) -0.0038(17) -0.0007(18) 0.0092(17)
C24 0.047(2) 0.051(3) 0.061(2) 0.000(2) 0.0014(18) 0.0053(18)

loop_
_atom_type_symbol
_atom_type_description
_atom_type_scat_dispersion_real
_atom_type_scat_dispersion_imag
_atom_type_scat_source
C C 0.0033 0.0016 'International Tables Vol C Tables 4.2.6.8 and 6.1.1.4'
H H 0.0000 0.0000 'International Tables Vol C Tables 4.2.6.8 and 6.1.1.4'
O O 0.0106 0.0060 'International Tables Vol C Tables 4.2.6.8 and 6.1.1.4'
Br Br -0.2901 2.4595 'International Tables Vol C Tables 4.2.6.8 and 6.1.1.4'

loop_
_geom_angle_atom_site_label_1
_geom_angle_atom_site_label_2
_geom_angle_atom_site_label_3
_geom_angle
C24 O1 C22 116.0(3)
C23 O2 H2A 109.5
C19 O3 H3A 109.5
C6 C1 C2 118.0(3)
C6 C1 C21 122.4(3)
C2 C1 C21 119.7(3)
C3 C2 C1 121.4(4)
C3 C2 H2B 119.3
C1 C2 H2B 119.3
C4 C3 C2 120.8(4)
C4 C3 H3B 119.6
C2 C3 H3B 119.6
C3 C4 C5 119.4(4)
C3 C4 H4A 120.3
C5 C4 H4A 120.3
C4 C5 C6 120.0(4)
C4 C5 H5A 120.0
C6 C5 H5A 120.0
C1 C6 C5 120.4(4)
C1 C6 H6A 119.8
C5 C6 H6A 119.8
C8 C7 C12 116.2(3)
C8 C7 C22 123.5(3)
C12 C7 C22 120.3(3)
C7 C8 C9 122.4(4)
C7 C8 H8A 118.8
C9 C8 H8A 118.8
C10 C9 C8 119.6(4)
C10 C9 H9A 120.2
C8 C9 H9A 120.2
C9 C10 C11 120.1(4)
C9 C10 H10A 120.0
C11 C10 H10A 120.0
C10 C11 C12 119.4(4)
C10 C11 H11A 120.3
C12 C11 H11A 120.3
C11 C12 C7 122.2(4)
C11 C12 H12A 118.9
C7 C12 H12A 118.9
C14 C13 C18 117.8(4)
C14 C13 C24 122.7(4)
C18 C13 C24 119.5(4)
C13 C14 C15 120.9(4)
C13 C14 H14A 119.5
C15 C14 H14A 119.5
C16 C15 C14 119.0(5)
C16 C15 H15A 120.5
C14 C15 H15A 120.5
C17 C16 C15 122.0(4)
C17 C16 Br1 118.5(4)
C15 C16 Br1 119.5(5)
C16 C17 C18 118.9(5)
C16 C17 H17A 120.6
C18 C17 H17A 120.6
C13 C18 C17 121.4(5)
C13 C18 H18A 119.3
C17 C18 H18A 119.3
O3 C19 C20 113.0(3)
O3 C19 H19A 109.0
C20 C19 H19A 109.0
O3 C19 H19B 109.0
C20 C19 H19B 109.0
H19A C19 H19B 107.8
C19 C20 C21 113.5(3)
C19 C20 H20A 108.9
C21 C20 H20A 108.9
C19 C20 H20B 108.9
C21 C20 H20B 108.9
H20A C20 H20B 107.7
C1 C21 C20 111.5(3)
C1 C21 C22 114.4(3)
C20 C21 C22 112.4(3)
C1 C21 H21A 105.9
C20 C21 H21A 105.9
C22 C21 H21A 105.9
O1 C22 C7 109.7(3)
O1 C22 C23 109.8(3)
C7 C22 C23 110.2(3)
O1 C22 C21 102.6(2)
C7 C22 C21 112.8(3)
C23 C22 C21 111.5(3)
O2 C23 C22 111.9(3)
O2 C23 H23A 109.2
C22 C23 H23A 109.2
O2 C23 H23B 109.2
C22 C23 H23B 109.2
H23A C23 H23B 107.9
O1 C24 C13 109.8(3)
O1 C24 H24A 109.7
C13 C24 H24A 109.7
O1 C24 H24B 109.7
C13 C24 H24B 109.7
H24A C24 H24B 108.2

loop_
_geom_bond_atom_site_label_1
_geom_bond_atom_site_label_2
_geom_bond_distance
Br1 C16 1.899(4)
O1 C24 1.411(4)
O1 C22 1.442(4)
O2 C23 1.414(4)
O2 H2A 0.8200
O3 C19 1.404(4)
O3 H3A 0.8200
C1 C6 1.382(5)
C1 C2 1.387(5)
C1 C21 1.517(4)
C2 C3 1.370(5)
C2 H2B 0.9300
C3 C4 1.359(6)
C3 H3B 0.9300
C4 C5 1.384(6)
C4 H4A 0.9300
C5 C6 1.397(6)
C5 H5A 0.9300
C6 H6A 0.9300
C7 C8 1.377(5)
C7 C12 1.387(5)
C7 C22 1.526(4)
C8 C9 1.379(5)
C8 H8A 0.9300
C9 C10 1.363(7)
C9 H9A 0.9300
C10 C11 1.372(6)
C10 H10A 0.9300
C11 C12 1.377(6)
C11 H11A 0.9300
C12 H12A 0.9300
C13 C14 1.382(6)
C13 C18 1.383(5)
C13 C24 1.497(5)
C14 C15 1.390(6)
C14 H14A 0.9300
C15 C16 1.357(7)
C15 H15A 0.9300
C16 C17 1.354(7)
C17 C18 1.385(6)
C17 H17A 0.9300
C18 H18A 0.9300
C19 C20 1.515(5)
C19 H19A 0.9700
C19 H19B 0.9700
C20 C21 1.533(5)
C20 H20A 0.9700
C20 H20B 0.9700
C21 C22 1.568(5)
C21 H21A 0.9800
C22 C23 1.528(5)
C23 H23A 0.9700
C23 H23B 0.9700
C24 H24A 0.9700
C24 H24B 0.9700

loop_
_geom_torsion_atom_site_label_1
_geom_torsion_atom_site_label_2
_geom_torsion_atom_site_label_3
_geom_torsion_atom_site_label_4
_geom_torsion
C6 C1 C2 C3 0.5(6)
C21 C1 C2 C3 -179.2(4)
C1 C2 C3 C4 1.1(6)
C2 C3 C4 C5 -1.9(7)
C3 C4 C5 C6 1.1(7)
C2 C1 C6 C5 -1.3(5)
C21 C1 C6 C5 178.5(4)
C4 C5 C6 C1 0.5(6)
C12 C7 C8 C9 -0.1(6)
C22 C7 C8 C9 179.7(4)
C7 C8 C9 C10 -0.6(7)
C8 C9 C10 C11 0.4(7)
C9 C10 C11 C12 0.5(8)
C10 C11 C12 C7 -1.3(7)
C8 C7 C12 C11 1.1(6)
C22 C7 C12 C11 -178.7(4)
C18 C13 C14 C15 -0.1(6)
C24 C13 C14 C15 -179.8(4)
C13 C14 C15 C16 -0.5(7)
C14 C15 C16 C17 1.1(7)
C14 C15 C16 Br1 179.6(3)
C15 C16 C17 C18 -1.1(7)
Br1 C16 C17 C18 -179.6(3)
C14 C13 C18 C17 0.1(6)
C24 C13 C18 C17 179.8(4)
C16 C17 C18 C13 0.5(7)
O3 C19 C20 C21 86.3(4)
C6 C1 C21 C20 51.7(4)
C2 C1 C21 C20 -128.5(3)
C6 C1 C21 C22 -77.2(4)
C2 C1 C21 C22 102.6(4)
C19 C20 C21 C1 69.0(4)
C19 C20 C21 C22 -161.1(3)
C24 O1 C22 C7 -69.4(4)
C24 O1 C22 C23 51.8(4)
C24 O1 C22 C21 170.4(3)
C8 C7 C22 O1 155.3(3)
C12 C7 C22 O1 -25.0(5)
C8 C7 C22 C23 34.3(5)
C12 C7 C22 C23 -146.0(3)
C8 C7 C22 C21 -91.1(4)
C12 C7 C22 C21 88.7(4)
C1 C21 C22 O1 -163.7(3)
C20 C21 C22 O1 67.9(3)
C1 C21 C22 C7 78.4(3)
C20 C21 C22 C7 -50.0(4)
C1 C21 C22 C23 -46.3(4)
C20 C21 C22 C23 -174.7(3)
O1 C22 C23 O2 50.1(4)
C7 C22 C23 O2 171.0(3)
C21 C22 C23 O2 -62.9(4)
C22 O1 C24 C13 160.0(3)
C14 C13 C24 O1 2.9(5)
C18 C13 C24 O1 -176.9(3)
